data_7230444
loop_
_publ_author_name
'Du, Xue-Dong'
'Zheng, Weiwei'
'Yi, Xiao-Hong'
'Zhao, Jiong-Peng'
'Wang, Peng'
'Wang, Chong-Chen'

_publ_section_title
;
 General strategy for lanthanide coordination polymers constructed from
 1,1&#x2032;-ferrocenedicarboxylic acid under hydrothermal conditions
;
_journal_issue 18
_journal_name_full CrystEngComm
_journal_page_first 2608
_journal_paper_doi 10.1039/C8CE00233A
_journal_volume 20
_journal_year 2018
_chemical_formula_moiety '0.5(C80 H80 Fe6 O32 Pr4), H2 O'
_chemical_formula_sum 'C40 H42 Fe3 O17 Pr2'
_chemical_formula_weight 1244.10
_space_group_crystal_system monoclinic
_space_group_IT_number 13
_space_group_name_Hall '-P 2yac'
_space_group_name_H-M_alt 'P 1 2/n 1'
_symmetry_space_group_name_Hall '-P 2yac'
_symmetry_space_group_name_H-M 'P 1 2/n 1'
_atom_sites_solution_hydrogens mixed
_audit_creation_date 2018-03-18
_audit_creation_method
;
Olex2 1.2-beta
(compiled 2016.11.30 svn.r3356 for OlexSys, GUI svn.r5269)
;
_audit_update_record
;
2018-03-27 deposited with the CCDC.
2018-04-10 downloaded from the CCDC.
;
_cell_angle_alpha 90
_cell_angle_beta 90.5620(10)
_cell_angle_gamma 90
_cell_formula_units_Z 2
_cell_length_a 11.3555(11)
_cell_length_b 10.4486(9)
_cell_length_c 17.4158(16)
_cell_measurement_reflns_used 2273
_cell_measurement_temperature 298(2)
_cell_measurement_theta_max 23.206
_cell_measurement_theta_min 3.046
_cell_volume 2066.3(3)
_computing_cell_refinement 'Bruker SMART'
_computing_data_collection 'Bruker SMART'
_computing_data_reduction 'Bruker SHELXTL'
_computing_molecular_graphics 'Olex2 (Dolomanov et al., 2009)'
_computing_publication_material 'Olex2 (Dolomanov et al., 2009)'
_computing_structure_refinement 'ShelXL (Sheldrick, 2015)'
_computing_structure_solution 'SHELXS-97 (Sheldrick, 1990)'
_diffrn_ambient_temperature 298.15
_diffrn_measured_fraction_theta_full 0.995
_diffrn_measured_fraction_theta_max 0.983
_diffrn_measurement_device_type 'CCD area detector'
_diffrn_measurement_method 'phi and omega scans'
_diffrn_radiation_type MoK\a
_diffrn_radiation_wavelength 0.71073
_diffrn_reflns_av_R_equivalents 0.0734
_diffrn_reflns_av_unetI/netI 0.1012
_diffrn_reflns_Laue_measured_fraction_full 0.995
_diffrn_reflns_Laue_measured_fraction_max 0.983
_diffrn_reflns_limit_h_max 15
_diffrn_reflns_limit_h_min -10
_diffrn_reflns_limit_k_max 13
_diffrn_reflns_limit_k_min -13
_diffrn_reflns_limit_l_max 23
_diffrn_reflns_limit_l_min -22
_diffrn_reflns_number 13048
_diffrn_reflns_point_group_measured_fraction_full 0.995
_diffrn_reflns_point_group_measured_fraction_max 0.983
_diffrn_reflns_theta_full 25.242
_diffrn_reflns_theta_max 28.348
_diffrn_reflns_theta_min 2.151
_exptl_absorpt_coefficient_mu 3.418
_exptl_absorpt_correction_T_max 0.8477
_exptl_absorpt_correction_T_min 0.5942
_exptl_absorpt_correction_type multi-scan
_exptl_absorpt_process_details sadabs
_exptl_crystal_colour red
_exptl_crystal_colour_primary red
_exptl_crystal_density_diffrn 2.000
_exptl_crystal_density_method 'not measured'
_exptl_crystal_description block
_exptl_crystal_F_000 1228
_exptl_crystal_size_max 0.17
_exptl_crystal_size_mid 0.16
_exptl_crystal_size_min 0.05
_refine_diff_density_max 2.017
_refine_diff_density_min -1.447
_refine_diff_density_rms 0.188
_refine_ls_extinction_method none
_refine_ls_goodness_of_fit_ref 0.911
_refine_ls_hydrogen_treatment mixed
_refine_ls_matrix_type full
_refine_ls_number_parameters 301
_refine_ls_number_reflns 5078
_refine_ls_number_restraints 23
_refine_ls_restrained_S_all 0.914
_refine_ls_R_factor_all 0.0864
_refine_ls_R_factor_gt 0.0527
_refine_ls_shift/su_max 0.001
_refine_ls_shift/su_mean 0.000
_refine_ls_structure_factor_coef Fsqd
_refine_ls_weighting_details 'w=1/[\s^2^(Fo^2^)+(0.0558P)^2^] where P=(Fo^2^+2Fc^2^)/3'
_refine_ls_weighting_scheme calc
_refine_ls_wR_factor_gt 0.1154
_refine_ls_wR_factor_ref 0.1259
_reflns_Friedel_coverage 0.000
_reflns_number_gt 3243
_reflns_number_total 5078
_reflns_threshold_expression 'I > 2\s(I)'
_cod_data_source_file c8ce00233a2.cif
_cod_data_source_block 151204a
_cod_depositor_comments 'Adding full bibliography for 7230440--7230465.cif.'
_cod_database_code 7230444
_shelx_space_group_comment
;
The symmetry employed for this shelxl refinement is uniquely defined
by the following loop, which should always be used as a source of
symmetry information in preference to the above space-group names.
They are only intended as comments.
;
_shelx_estimated_absorpt_t_max 0.848
_shelx_estimated_absorpt_t_min 0.594
_olex2_refinement_description
;
1. Fixed Uiso
 At 1.2 times of:
  All C(H) groups, All C(H,H,H,H) groups
 At 1.5 times of:
  All C(H,H,H) groups, All O(H) groups, All O(H,H) groups
2. Restrained distances
 C20A-C19 = C19-C20
 1.55 with sigma of 0.02
 O7-H7
 0.85 with sigma of 0.01
 C19-H7
 1.92618 with sigma of 0.02
 Pr1-H7
 3.061402 with sigma of 0.02
3. Uiso/Uaniso restraints and constraints
: within 2A with sigma of 0.01 and sigma for terminal atoms of 0.01
O7 \\sim C19 \\sim C20 \\sim C20A: within 2A with sigma of 0.001 and sigma for
terminal atoms of 0.002
4. Others
 Sof(H19A)=Sof(H19B)=Sof(C20)=Sof(H20A)=Sof(H20B)=Sof(H20C)=1-FVAR(1)
 Sof(H19C)=Sof(H19D)=Sof(C20A)=Sof(H20D)=Sof(H20E)=Sof(H20F)=FVAR(1)
5.a Free rotating group:
 O9(H9A)
5.b Rotating group:
 O8(H8A,H8B)
5.c Secondary CH2 refined with riding coordinates:
 C19(H19C,H19D), C19(H19A,H19B)
5.d Aromatic/amide H refined with riding coordinates:
 C3(H3), C4(H4), C5(H5), C6(H6), C9(H9), C10(H10), C11(H11), C12(H12),
 C15(H15), C16(H16), C17(H17), C18(H18)
5.e Idealised Me refined as rotating group:
 C20(H20A,H20B,H20C), C20A(H20D,H20E,H20F)
;
_shelx_shelxl_version_number 2014/7
_olex2_submission_special_instructions 'No special instructions were received'

loop_
_space_group_symop_operation_xyz
'x, y, z'
'-x+1/2, y, -z+1/2'
'-x, -y, -z'
'x-1/2, -y, z-1/2'

loop_
_atom_site_label
_atom_site_type_symbol
_atom_site_fract_x
_atom_site_fract_y
_atom_site_fract_z
_atom_site_U_iso_or_equiv
_atom_site_adp_type
_atom_site_occupancy
_atom_site_site_symmetry_order
_atom_site_calc_flag
_atom_site_refinement_flags_posn
_atom_site_refinement_flags_adp
_atom_site_refinement_flags_occupancy
_atom_site_disorder_assembly
_atom_site_disorder_group
Pr1 Pr 0.56144(3) 0.52758(3) 0.61684(2) 0.02668(12) Uani 1 1 d D . . . .
Fe1 Fe 0.49060(9) 0.77558(9) 0.90174(5) 0.0296(2) Uani 1 1 d . . . . .
Fe2 Fe 0.5000 1.0000 0.5000 0.0329(3) Uani 1 2 d S T P . .
O1 O 0.7137(4) 0.5148(5) 0.8654(3) 0.0356(11) Uani 1 1 d . . . . .
O2 O 0.7809(4) 0.6122(4) 0.9694(2) 0.0320(11) Uani 1 1 d . . . . .
O3 O 0.4358(4) 0.6669(5) 0.7030(3) 0.0386(12) Uani 1 1 d . . . . .
O4 O 0.6246(4) 0.7151(5) 0.6956(3) 0.0443(13) Uani 1 1 d . . . . .
O5 O 0.4531(4) 0.6410(4) 0.5147(2) 0.0352(11) Uani 1 1 d . . . . .
O6 O 0.3860(5) 0.6984(5) 0.4015(3) 0.0490(14) Uani 1 1 d . . . . .
O7 O 0.5821(6) 0.4279(6) 0.7471(3) 0.0665(14) Uani 1 1 d D U . . .
H7 H 0.610(8) 0.468(3) 0.7856(17) 0.100 Uiso 1 1 d DR . . . .
O8 O 0.3624(4) 0.4169(5) 0.6189(3) 0.0405(12) Uani 1 1 d . . . . .
H8A H 0.3180 0.4511 0.6537 0.061 Uiso 1 1 d GR . . . .
H8B H 0.3248 0.4329 0.5792 0.061 Uiso 1 1 d GR . . . .
C1 C 0.6948(6) 0.5800(6) 0.9259(4) 0.0275(14) Uani 1 1 d . . . . .
C2 C 0.5744(6) 0.6196(6) 0.9451(4) 0.0304(15) Uani 1 1 d . . . . .
C3 C 0.4689(6) 0.5824(6) 0.9062(4) 0.0314(15) Uani 1 1 d . . . . .
H3 H 0.4642 0.5267 0.8646 0.038 Uiso 1 1 calc R . . . .
C4 C 0.3728(6) 0.6440(7) 0.9409(4) 0.0378(17) Uani 1 1 d . . . . .
H4 H 0.2943 0.6379 0.9256 0.045 Uiso 1 1 calc R . . . .
C5 C 0.4168(6) 0.7168(7) 1.0033(4) 0.0401(18) Uani 1 1 d . . . . .
H5 H 0.3717 0.7649 1.0370 0.048 Uiso 1 1 calc R . . . .
C6 C 0.5416(6) 0.7041(7) 1.0060(4) 0.0332(16) Uani 1 1 d . . . . .
H6 H 0.5925 0.7434 1.0409 0.040 Uiso 1 1 calc R . . . .
C7 C 0.5272(7) 0.7293(6) 0.7265(4) 0.0362(17) Uani 1 1 d . . . . .
C8 C 0.5130(6) 0.8252(6) 0.7890(4) 0.0303(15) Uani 1 1 d . . . . .
C9 C 0.6063(6) 0.8758(6) 0.8351(4) 0.0363(17) Uani 1 1 d . . . . .
H9 H 0.6860 0.8580 0.8293 0.044 Uiso 1 1 calc R . . . .
C10 C 0.5574(7) 0.9579(6) 0.8913(4) 0.0400(18) Uani 1 1 d . . . . .
H10 H 0.5993 1.0029 0.9286 0.048 Uiso 1 1 calc R . . . .
C11 C 0.4330(7) 0.9594(6) 0.8806(4) 0.0386(18) Uani 1 1 d . . . . .
H11 H 0.3799 1.0066 0.9094 0.046 Uiso 1 1 calc R . . . .
C12 C 0.4034(6) 0.8760(7) 0.8182(4) 0.0367(17) Uani 1 1 d . . . . .
H12 H 0.3281 0.8579 0.7997 0.044 Uiso 1 1 calc R . . . .
C13 C 0.4098(6) 0.7233(6) 0.4700(4) 0.0328(16) Uani 1 1 d . . . . .
C14 C 0.3803(6) 0.8560(6) 0.4971(4) 0.0358(16) Uani 1 1 d . . . . .
C15 C 0.3437(6) 0.9579(7) 0.4480(5) 0.0398(18) Uani 1 1 d . . . . .
H15 H 0.3307 0.9519 0.3953 0.048 Uiso 1 1 calc R . . . .
C16 C 0.3308(6) 1.0692(7) 0.4929(5) 0.050(2) Uani 1 1 d . . . . .
H16 H 0.3067 1.1492 0.4753 0.060 Uiso 1 1 calc R . . . .
C17 C 0.3616(7) 1.0364(7) 0.5708(5) 0.048(2) Uani 1 1 d . . . . .
H17 H 0.3625 1.0922 0.6124 0.057 Uiso 1 1 calc R . . . .
C18 C 0.3899(6) 0.9058(7) 0.5733(4) 0.0417(18) Uani 1 1 d . . . . .
H18 H 0.4113 0.8597 0.6169 0.050 Uiso 1 1 calc R . . . .
C19 C 0.5688(9) 0.2936(9) 0.7684(5) 0.0693(15) Uani 1 1 d D U . . .
H19C H 0.6034 0.2824 0.8191 0.083 Uiso 0.634(10) 1 calc R . . A -1
H19D H 0.6149 0.2429 0.7330 0.083 Uiso 0.634(10) 1 calc R . . A -1
H19A H 0.5088 0.2583 0.7345 0.083 Uiso 0.366(10) 1 calc R . . A -2
H19B H 0.5362 0.2927 0.8197 0.083 Uiso 0.366(10) 1 calc R . . A -2
C20 C 0.6690(19) 0.200(2) 0.7689(13) 0.0704(19) Uani 0.366(10) 1 d D U . A -2
H20A H 0.6961 0.1879 0.7174 0.106 Uiso 0.366(10) 1 calc GR . . A -2
H20B H 0.6430 0.1201 0.7895 0.106 Uiso 0.366(10) 1 calc GR . . A -2
H20C H 0.7322 0.2333 0.8001 0.106 Uiso 0.366(10) 1 calc GR . . A -2
C20A C 0.4479(12) 0.2392(14) 0.7697(8) 0.0722(18) Uani 0.634(10) 1 d D U . A -1
H20D H 0.3986 0.2919 0.8012 0.108 Uiso 0.634(10) 1 calc GR . . A -1
H20E H 0.4506 0.1541 0.7904 0.108 Uiso 0.634(10) 1 calc GR . . A -1
H20F H 0.4163 0.2366 0.7184 0.108 Uiso 0.634(10) 1 calc GR . . A -1
O9 O 0.2500 0.5246(8) 0.7500 0.052(2) Uani 1 2 d S T P . .
H9A H 0.3098 0.5736 0.7494 0.077 Uiso 1 1 d G . . . .

loop_
_atom_site_aniso_label
_atom_site_aniso_U_11
_atom_site_aniso_U_22
_atom_site_aniso_U_33
_atom_site_aniso_U_23
_atom_site_aniso_U_13
_atom_site_aniso_U_12
Pr1 0.0278(2) 0.0265(2) 0.02566(19) -0.00059(16) -0.00282(15) -0.00182(17)
Fe1 0.0292(5) 0.0282(5) 0.0313(5) -0.0024(4) -0.0020(4) 0.0022(4)
Fe2 0.0266(8) 0.0269(8) 0.0452(8) -0.0031(6) -0.0033(7) -0.0002(6)
O1 0.028(3) 0.048(3) 0.030(2) -0.001(2) 0.001(2) 0.013(2)
O2 0.034(3) 0.033(3) 0.028(2) 0.000(2) -0.008(2) 0.004(2)
O3 0.032(3) 0.043(3) 0.041(3) -0.011(2) -0.001(2) -0.008(2)
O4 0.031(3) 0.055(3) 0.048(3) -0.019(3) 0.012(2) -0.008(2)
O5 0.038(3) 0.029(3) 0.039(3) 0.010(2) -0.004(2) 0.005(2)
O6 0.074(4) 0.031(3) 0.041(3) -0.008(2) -0.021(3) 0.010(3)
O7 0.096(4) 0.059(3) 0.045(3) 0.010(2) -0.011(3) -0.010(3)
O8 0.039(3) 0.052(3) 0.030(3) 0.000(2) -0.004(2) -0.009(2)
C1 0.034(4) 0.021(3) 0.028(3) 0.006(3) 0.000(3) 0.004(3)
C2 0.032(4) 0.029(4) 0.031(3) 0.000(3) -0.002(3) 0.001(3)
C3 0.033(4) 0.023(3) 0.038(4) 0.000(3) -0.004(3) -0.003(3)
C4 0.032(4) 0.034(4) 0.047(4) -0.001(3) 0.000(3) -0.001(3)
C5 0.036(4) 0.045(5) 0.039(4) 0.000(3) 0.010(3) 0.003(3)
C6 0.033(4) 0.040(4) 0.027(3) -0.002(3) 0.002(3) 0.000(3)
C7 0.049(5) 0.027(4) 0.032(4) 0.004(3) -0.009(4) -0.002(3)
C8 0.035(4) 0.026(3) 0.030(3) 0.002(3) -0.003(3) 0.000(3)
C9 0.035(4) 0.031(4) 0.043(4) -0.001(3) -0.007(3) -0.003(3)
C10 0.043(5) 0.027(4) 0.049(4) -0.006(3) -0.005(4) -0.006(3)
C11 0.048(5) 0.026(4) 0.042(4) -0.004(3) -0.001(4) 0.014(3)
C12 0.037(4) 0.036(4) 0.036(4) 0.002(3) -0.008(3) 0.003(3)
C13 0.027(4) 0.025(4) 0.047(4) -0.006(3) 0.002(3) 0.000(3)
C14 0.037(4) 0.027(4) 0.043(4) -0.005(3) -0.006(3) 0.001(3)
C15 0.023(4) 0.033(4) 0.063(5) 0.002(4) -0.013(4) 0.000(3)
C16 0.023(4) 0.035(4) 0.092(7) 0.000(4) 0.000(4) 0.000(3)
C17 0.045(5) 0.038(5) 0.059(5) -0.011(4) 0.014(4) -0.006(4)
C18 0.041(5) 0.034(4) 0.050(5) -0.001(3) 0.012(4) -0.003(3)
C19 0.098(4) 0.062(3) 0.048(3) 0.010(2) -0.010(3) -0.010(3)
C20 0.099(5) 0.063(4) 0.049(3) 0.011(3) -0.010(3) -0.009(3)
C20A 0.101(5) 0.064(4) 0.052(3) 0.011(3) -0.011(3) -0.012(3)
O9 0.041(5) 0.060(6) 0.053(5) 0.000 0.009(4) 0.000

loop_
_atom_type_symbol
_atom_type_description
_atom_type_scat_dispersion_real
_atom_type_scat_dispersion_imag
_atom_type_scat_source
C C 0.0033 0.0016 'International Tables Vol C Tables 4.2.6.8 and 6.1.1.4'
H H 0.0000 0.0000 'International Tables Vol C Tables 4.2.6.8 and 6.1.1.4'
Fe Fe 0.3463 0.8444 'International Tables Vol C Tables 4.2.6.8 and 6.1.1.4'
O O 0.0106 0.0060 'International Tables Vol C Tables 4.2.6.8 and 6.1.1.4'
Pr Pr -0.2180 2.8214 'International Tables Vol C Tables 4.2.6.8 and 6.1.1.4'

loop_
_geom_angle_atom_site_label_1
_geom_angle_atom_site_label_2
_geom_angle_atom_site_label_3
_geom_angle
_geom_angle_site_symmetry_1
_geom_angle_site_symmetry_3
O1 Pr1 O5 96.46(14) 2_656 3_666
O1 Pr1 C1 25.81(16) 2_656 2_656
O1 Pr1 C7 95.66(19) 2_656 .
O1 Pr1 C13 84.48(16) 2_656 3_666
O2 Pr1 O1 51.48(14) 2_656 2_656
O2 Pr1 O3 124.05(15) 2_656 .
O2 Pr1 O5 77.07(13) 2_656 3_666
O2 Pr1 O8 144.05(14) 2_656 .
O2 Pr1 C1 25.73(15) 2_656 2_656
O2 Pr1 C7 103.96(18) 2_656 .
O2 Pr1 C13 85.73(16) 2_656 3_666
O3 Pr1 O1 121.43(15) . 2_656
O3 Pr1 O5 142.08(14) . 3_666
O3 Pr1 O8 75.35(15) . .
O3 Pr1 C1 125.56(16) . 2_656
O3 Pr1 C7 26.65(18) . .
O3 Pr1 C13 148.27(17) . 3_666
O4 Pr1 O1 72.23(16) . 2_656
O4 Pr1 O2 81.33(15) . 2_656
O4 Pr1 O3 52.02(15) . .
O4 Pr1 O5 158.13(15) . 3_666
O4 Pr1 O7 78.73(18) . .
O4 Pr1 O8 126.95(16) . .
O4 Pr1 C1 74.04(16) . 2_656
O4 Pr1 C7 25.55(17) . .
O4 Pr1 C13 156.63(17) . 3_666
O5 Pr1 O1 126.96(15) . 2_656
O5 Pr1 O2 75.62(15) . 2_656
O5 Pr1 O3 82.60(15) . .
O5 Pr1 O4 99.13(16) . .
O5 Pr1 O5 72.30(16) . 3_666
O5 Pr1 O7 153.9(2) . .
O5 Pr1 O8 77.91(15) . .
O5 Pr1 C1 101.16(17) . 2_656
O5 Pr1 C1 87.67(15) 3_666 2_656
O5 Pr1 C7 93.30(17) . .
O5 Pr1 C13 96.37(17) . 3_666
O5 Pr1 C13 24.27(15) 3_666 3_666
O6 Pr1 O1 73.95(17) 3_666 2_656
O6 Pr1 O2 94.89(17) 3_666 2_656
O6 Pr1 O3 140.03(17) 3_666 .
O6 Pr1 O4 139.26(17) 3_666 .
O6 Pr1 O5 119.33(15) 3_666 .
O6 Pr1 O5 47.48(14) 3_666 3_666
O6 Pr1 O7 72.38(19) 3_666 .
O6 Pr1 O8 77.41(18) 3_666 .
O6 Pr1 C1 85.13(19) 3_666 2_656
O6 Pr1 C7 145.68(17) 3_666 .
O6 Pr1 C13 23.21(16) 3_666 3_666
O7 Pr1 O1 77.6(2) . 2_656
O7 Pr1 O2 128.86(19) . 2_656
O7 Pr1 O3 75.61(19) . .
O7 Pr1 O5 117.90(17) . 3_666
O7 Pr1 O8 82.73(19) . .
O7 Pr1 C1 103.2(2) . 2_656
O7 Pr1 C7 73.45(19) . .
O7 Pr1 C13 94.7(2) . 3_666
O8 Pr1 O1 149.01(15) . 2_656
O8 Pr1 O5 71.96(15) . 3_666
O8 Pr1 C1 159.00(16) . 2_656
O8 Pr1 C7 101.4(2) . .
O8 Pr1 C13 73.45(17) . 3_666
C1 Pr1 C13 85.89(17) 2_656 3_666
C7 Pr1 O5 164.99(17) . 3_666
C7 Pr1 C1 99.6(2) . 2_656
C7 Pr1 C13 167.77(19) . 3_666
C2 Fe1 C3 41.1(3) . .
C2 Fe1 C4 69.0(3) . .
C2 Fe1 C5 68.6(3) . .
C2 Fe1 C6 41.2(3) . .
C2 Fe1 C8 119.8(3) . .
C2 Fe1 C9 108.7(3) . .
C2 Fe1 C10 127.2(3) . .
C2 Fe1 C11 164.1(3) . .
C2 Fe1 C12 154.2(3) . .
C3 Fe1 C4 40.4(3) . .
C3 Fe1 C5 67.7(3) . .
C3 Fe1 C6 68.7(3) . .
C3 Fe1 C8 107.7(3) . .
C3 Fe1 C9 127.4(3) . .
C3 Fe1 C10 165.0(3) . .
C3 Fe1 C11 153.2(3) . .
C3 Fe1 C12 118.6(3) . .
C4 Fe1 C5 40.3(3) . .
C4 Fe1 C6 68.7(3) . .
C4 Fe1 C8 125.4(3) . .
C4 Fe1 C9 163.7(3) . .
C4 Fe1 C10 153.7(3) . .
C4 Fe1 C11 118.7(3) . .
C4 Fe1 C12 105.7(3) . .
C5 Fe1 C11 107.5(3) . .
C6 Fe1 C5 40.6(3) . .
C6 Fe1 C8 155.2(3) . .
C6 Fe1 C9 120.8(3) . .
C6 Fe1 C10 108.4(3) . .
C6 Fe1 C11 125.9(3) . .
C6 Fe1 C12 162.4(3) . .
C8 Fe1 C5 162.6(3) . .
C8 Fe1 C9 40.7(2) . .
C8 Fe1 C10 68.4(3) . .
C8 Fe1 C11 68.6(3) . .
C9 Fe1 C5 155.2(3) . .
C9 Fe1 C10 40.4(3) . .
C9 Fe1 C11 68.1(3) . .
C10 Fe1 C5 120.4(3) . .
C10 Fe1 C11 40.4(3) . .
C12 Fe1 C5 124.6(3) . .
C12 Fe1 C8 41.5(3) . .
C12 Fe1 C9 69.1(3) . .
C12 Fe1 C10 68.8(3) . .
C12 Fe1 C11 40.8(3) . .
C14 Fe2 C14 180.0 3_676 .
C14 Fe2 C15 41.1(3) 3_676 3_676
C14 Fe2 C15 138.9(3) 3_676 .
C14 Fe2 C15 138.9(3) . 3_676
C14 Fe2 C15 41.1(3) . .
C14 Fe2 C16 68.5(3) 3_676 3_676
C14 Fe2 C16 68.5(3) . .
C14 Fe2 C16 111.5(3) 3_676 .
C14 Fe2 C16 111.5(3) . 3_676
C14 Fe2 C17 111.5(3) 3_676 .
C14 Fe2 C17 68.5(3) 3_676 3_676
C14 Fe2 C17 111.5(3) . 3_676
C14 Fe2 C17 68.5(3) . .
C14 Fe2 C18 139.0(3) 3_676 .
C14 Fe2 C18 139.0(3) . 3_676
C14 Fe2 C18 41.0(3) . .
C14 Fe2 C18 41.0(3) 3_676 3_676
C15 Fe2 C15 180.0 3_676 .
C15 Fe2 C16 139.7(3) . 3_676
C15 Fe2 C16 40.3(3) 3_676 3_676
C15 Fe2 C16 139.7(3) 3_676 .
C15 Fe2 C16 40.3(3) . .
C15 Fe2 C17 68.6(3) . .
C15 Fe2 C17 111.4(3) . 3_676
C15 Fe2 C17 111.4(3) 3_676 .
C15 Fe2 C17 68.6(3) 3_676 3_676
C15 Fe2 C18 68.8(3) . .
C15 Fe2 C18 111.2(3) 3_676 .
C15 Fe2 C18 111.2(3) . 3_676
C15 Fe2 C18 68.8(3) 3_676 3_676
C16 Fe2 C16 180.0 3_676 .
C17 Fe2 C16 41.1(3) 3_676 3_676
C17 Fe2 C16 138.9(3) . 3_676
C17 Fe2 C16 138.9(3) 3_676 .
C17 Fe2 C16 41.1(3) . .
C17 Fe2 C17 180.0 3_676 .
C17 Fe2 C18 40.1(3) . .
C17 Fe2 C18 139.9(3) 3_676 .
C17 Fe2 C18 40.1(3) 3_676 3_676
C17 Fe2 C18 139.9(3) . 3_676
C18 Fe2 C16 111.7(3) . 3_676
C18 Fe2 C16 68.3(3) . .
C18 Fe2 C16 68.3(3) 3_676 3_676
C18 Fe2 C16 111.7(3) 3_676 .
C18 Fe2 C18 180.0 3_676 .
C1 O1 Pr1 92.7(4) . 2_656
C1 O2 Pr1 95.7(4) . 2_656
C7 O3 Pr1 91.3(4) . .
C7 O4 Pr1 94.6(4) . .
Pr1 O5 Pr1 107.69(16) . 3_666
C13 O5 Pr1 165.5(4) . .
C13 O5 Pr1 84.7(4) . 3_666
C13 O6 Pr1 105.9(4) . 3_666
Pr1 O7 H7 122.9(16) . .
C19 O7 Pr1 128.4(5) . .
C19 O7 H7 108.0(16) . .
Pr1 O8 H8A 110.2 . .
Pr1 O8 H8B 110.4 . .
H8A O8 H8B 101.6 . .
O1 C1 Pr1 61.5(3) . 2_656
O1 C1 O2 119.8(6) . .
O1 C1 C2 120.2(6) . .
O2 C1 Pr1 58.6(3) . 2_656
O2 C1 C2 120.0(6) . .
C2 C1 Pr1 174.3(4) . 2_656
C1 C2 Fe1 125.2(5) . .
C3 C2 Fe1 69.7(4) . .
C3 C2 C1 126.5(6) . .
C3 C2 C6 107.2(6) . .
C6 C2 Fe1 69.9(4) . .
C6 C2 C1 126.2(6) . .
Fe1 C3 H3 126.7 . .
C2 C3 Fe1 69.3(4) . .
C2 C3 H3 125.6 . .
C4 C3 Fe1 70.0(4) . .
C4 C3 C2 108.8(6) . .
C4 C3 H3 125.6 . .
Fe1 C4 H4 125.4 . .
C3 C4 Fe1 69.6(4) . .
C3 C4 H4 126.1 . .
C3 C4 C5 107.9(6) . .
C5 C4 Fe1 70.6(4) . .
C5 C4 H4 126.1 . .
Fe1 C5 H5 127.7 . .
C4 C5 Fe1 69.1(4) . .
C4 C5 H5 125.7 . .
C4 C5 C6 108.6(6) . .
C6 C5 Fe1 69.0(4) . .
C6 C5 H5 125.7 . .
Fe1 C6 H6 126.0 . .
C2 C6 Fe1 68.9(4) . .
C2 C6 H6 126.3 . .
C5 C6 Fe1 70.3(4) . .
C5 C6 C2 107.4(6) . .
C5 C6 H6 126.3 . .
O3 C7 Pr1 62.1(4) . .
O3 C7 C8 118.7(7) . .
O4 C7 Pr1 59.9(4) . .
O4 C7 O3 121.2(6) . .
O4 C7 C8 120.0(7) . .
C8 C7 Pr1 174.6(5) . .
C7 C8 Fe1 123.0(4) . .
C9 C8 Fe1 69.7(4) . .
C9 C8 C7 125.2(7) . .
C9 C8 C12 107.7(6) . .
C12 C8 Fe1 69.0(4) . .
C12 C8 C7 127.0(6) . .
Fe1 C9 H9 126.1 . .
C8 C9 Fe1 69.6(4) . .
C8 C9 H9 125.7 . .
C10 C9 Fe1 70.2(4) . .
C10 C9 C8 108.6(6) . .
C10 C9 H9 125.7 . .
Fe1 C10 H10 126.3 . .
C9 C10 Fe1 69.4(4) . .
C9 C10 H10 125.9 . .
C9 C10 C11 108.2(6) . .
C11 C10 Fe1 69.9(4) . .
C11 C10 H10 125.9 . .
Fe1 C11 H11 127.2 . .
C10 C11 Fe1 69.7(4) . .
C10 C11 H11 125.7 . .
C10 C11 C12 108.5(6) . .
C12 C11 Fe1 68.9(4) . .
C12 C11 H11 125.7 . .
Fe1 C12 H12 125.4 . .
C8 C12 Fe1 69.5(4) . .
C8 C12 H12 126.5 . .
C11 C12 Fe1 70.3(4) . .
C11 C12 C8 107.0(6) . .
C11 C12 H12 126.5 . .
O5 C13 Pr1 71.0(4) . 3_666
O5 C13 C14 121.5(6) . .
O6 C13 Pr1 50.9(3) . 3_666
O6 C13 O5 121.9(6) . .
O6 C13 C14 116.5(6) . .
C14 C13 Pr1 167.2(5) . 3_666
C13 C14 Fe2 122.8(5) . .
C15 C14 Fe2 69.6(4) . .
C15 C14 C13 124.3(6) . .
C15 C14 C18 107.7(6) . .
C18 C14 Fe2 70.2(4) . .
C18 C14 C13 127.8(6) . .
Fe2 C15 H15 125.8 . .
C14 C15 Fe2 69.3(4) . .
C14 C15 H15 125.8 . .
C16 C15 Fe2 70.7(4) . .
C16 C15 C14 108.4(7) . .
C16 C15 H15 125.8 . .
Fe2 C16 H16 127.4 . .
C15 C16 Fe2 68.9(4) . .
C15 C16 H16 126.3 . .
C15 C16 C17 107.5(7) . .
C17 C16 Fe2 69.0(4) . .
C17 C16 H16 126.3 . .
Fe2 C17 H17 125.7 . .
C16 C17 Fe2 69.9(4) . .
C16 C17 H17 125.8 . .
C18 C17 Fe2 70.1(4) . .
C18 C17 C16 108.3(7) . .
C18 C17 H17 125.8 . .
Fe2 C18 H18 127.0 . .
C14 C18 Fe2 68.8(4) . .
C14 C18 H18 125.9 . .
C17 C18 Fe2 69.8(4) . .
C17 C18 C14 108.1(7) . .
C17 C18 H18 125.9 . .
O7 C19 H19C 107.8 . .
O7 C19 H19D 107.8 . .
O7 C19 H19A 106.6 . .
O7 C19 H19B 106.6 . .
O7 C19 C20 123.1(12) . .
O7 C19 C20A 118.0(10) . .
H19C C19 H19D 107.1 . .
H19A C19 H19B 106.5 . .
C20 C19 H19A 106.6 . .
C20 C19 H19B 106.6 . .
C20A C19 H19C 107.8 . .
C20A C19 H19D 107.8 . .
C19 C20 H20A 109.5 . .
C19 C20 H20B 109.5 . .
C19 C20 H20C 109.5 . .
H20A C20 H20B 109.5 . .
H20A C20 H20C 109.5 . .
H20B C20 H20C 109.5 . .
C19 C20A H20D 109.5 . .
C19 C20A H20E 109.5 . .
C19 C20A H20F 109.5 . .
H20D C20A H20E 109.5 . .
H20D C20A H20F 109.5 . .
H20E C20A H20F 109.5 . .

loop_
_geom_bond_atom_site_label_1
_geom_bond_atom_site_label_2
_geom_bond_distance
_geom_bond_site_symmetry_2
Pr1 O1 2.572(5) 2_656
Pr1 O2 2.509(4) 2_656
Pr1 O3 2.539(5) .
Pr1 O4 2.493(5) .
Pr1 O5 2.458(4) .
Pr1 O5 2.893(5) 3_666
Pr1 O6 2.457(5) 3_666
Pr1 O7 2.505(5) .
Pr1 O8 2.540(5) .
Pr1 C1 2.925(7) 2_656
Pr1 C7 2.873(7) .
Pr1 C13 3.045(7) 3_666
Fe1 C2 2.029(6) .
Fe1 C3 2.035(6) .
Fe1 C4 2.040(7) .
Fe1 C5 2.059(7) .
Fe1 C6 2.042(6) .
Fe1 C8 2.048(6) .
Fe1 C9 2.049(7) .
Fe1 C10 2.059(7) .
Fe1 C11 2.061(7) .
Fe1 C12 2.043(7) .
Fe2 C14 2.028(7) .
Fe2 C14 2.028(7) 3_676
Fe2 C15 2.032(7) 3_676
Fe2 C15 2.032(7) .
Fe2 C16 2.056(7) 3_676
Fe2 C16 2.056(7) .
Fe2 C17 2.043(8) 3_676
Fe2 C17 2.043(8) .
Fe2 C18 2.047(7) 3_676
Fe2 C18 2.047(7) .
O1 Pr1 2.572(5) 2_656
O1 C1 1.275(7) .
O2 Pr1 2.509(4) 2_656
O2 C1 1.276(7) .
O3 C7 1.289(8) .
O4 C7 1.243(8) .
O5 Pr1 2.893(5) 3_666
O5 C13 1.257(8) .
O6 Pr1 2.457(5) 3_666
O6 C13 1.248(8) .
O7 H7 0.849(10) .
O7 C19 1.459(10) .
O8 H8A 0.8682 .
O8 H8B 0.8259 .
C1 Pr1 2.925(7) 2_656
C1 C2 1.470(9) .
C2 C3 1.425(9) .
C2 C6 1.432(9) .
C3 H3 0.9300 .
C3 C4 1.408(9) .
C4 H4 0.9300 .
C4 C5 1.413(9) .
C5 H5 0.9300 .
C5 C6 1.424(10) .
C6 H6 0.9300 .
C7 C8 1.490(9) .
C8 C9 1.424(9) .
C8 C12 1.449(9) .
C9 H9 0.9300 .
C9 C10 1.418(10) .
C10 H10 0.9300 .
C10 C11 1.422(10) .
C11 H11 0.9300 .
C11 C12 1.431(9) .
C12 H12 0.9300 .
C13 Pr1 3.045(7) 3_666
C13 C14 1.503(9) .
C14 C15 1.425(9) .
C14 C18 1.428(9) .
C15 H15 0.9300 .
C15 C16 1.410(11) .
C16 H16 0.9300 .
C16 C17 1.440(12) .
C17 H17 0.9300 .
C17 C18 1.402(10) .
C18 H18 0.9300 .
C19 H19C 0.9700 .
C19 H19D 0.9700 .
C19 H19A 0.9700 .
C19 H19B 0.9700 .
C19 C20 1.499(16) .
C19 C20A 1.487(13) .
C20 H20A 0.9600 .
C20 H20B 0.9600 .
C20 H20C 0.9600 .
C20A H20D 0.9600 .
C20A H20E 0.9600 .
C20A H20F 0.9600 .
O9 H9A 0.8501 .
